data_7234510
loop_
_publ_author_name
'Haitao Wang'
'Fangyi Chen'
'Xiaoshi Jia'
'Huimin Liu'
'Xia Ran'
'Mahesh Kumar Ravva'
'Fu-Quan Bai'
'Songnan Qu'
'Min Li'
'Hong-Xing Zhang'
'Jean-Luc Bredas'

_publ_section_title
;
 Controllable molecular aggregation and fluorescence properties of
 1,3,4-oxadiazole derivatives
;
_journal_name_full 'Journal of Materials Chemistry C'
_journal_page_first 11681
_journal_page_last 11688
_journal_paper_doi 10.1039/C5TC02445E
_journal_volume 3
_journal_year 2015
_chemical_formula_sum 'C28 H34 N4 O4'
_chemical_formula_weight 490.59
_space_group_IT_number 2
_space_group_name_Hall '-P 1'
_space_group_name_H-M_alt 'P -1'
_symmetry_cell_setting triclinic
_symmetry_space_group_name_H-M 'P -1'
_atom_sites_solution_hydrogens geom
_atom_sites_solution_primary direct
_atom_sites_solution_secondary difmap
_cell_angle_alpha 110.13(4)
_cell_angle_beta 93.00(4)
_cell_angle_gamma 98.55(3)
_cell_formula_units_Z 1
_cell_length_a 8.134(6)
_cell_length_b 8.142(7)
_cell_length_c 10.657(12)
_cell_measurement_reflns_used 6429
_cell_measurement_temperature 293(2)
_cell_measurement_theta_max 24.78
_cell_measurement_theta_min 3.09
_cell_volume 651.2(11)
_computing_structure_refinement 'SHELXL-97 (Sheldrick, 1997)'
_computing_structure_solution 'SHELXS-97 (Sheldrick, 1990)'
_diffrn_ambient_temperature 293(2)
_diffrn_measured_fraction_theta_full 0.985
_diffrn_measured_fraction_theta_max 0.985
_diffrn_measurement_device_type 'Rigaku R-AXIS RAPID'
_diffrn_measurement_method '\w scans'
_diffrn_radiation_monochromator graphite
_diffrn_radiation_source 'fine-focus sealed tube'
_diffrn_radiation_type MoK\a
_diffrn_radiation_wavelength 0.71073
_diffrn_reflns_av_R_equivalents 0.0282
_diffrn_reflns_av_sigmaI/netI 0.0429
_diffrn_reflns_limit_h_max 10
_diffrn_reflns_limit_h_min -10
_diffrn_reflns_limit_k_max 10
_diffrn_reflns_limit_k_min -10
_diffrn_reflns_limit_l_max 13
_diffrn_reflns_limit_l_min -13
_diffrn_reflns_number 6429
_diffrn_reflns_theta_full 27.48
_diffrn_reflns_theta_max 27.48
_diffrn_reflns_theta_min 3.09
_exptl_absorpt_coefficient_mu 0.085
_exptl_absorpt_correction_T_max 0.9908
_exptl_absorpt_correction_T_min 0.9494
_exptl_crystal_colour colorless
_exptl_crystal_density_diffrn 1.251
_exptl_crystal_density_method 'not measured'
_exptl_crystal_description block
_exptl_crystal_F_000 262
_exptl_crystal_size_max 0.62
_exptl_crystal_size_mid 0.14
_exptl_crystal_size_min 0.11
_refine_diff_density_max 0.278
_refine_diff_density_min -0.193
_refine_diff_density_rms 0.040
_refine_ls_extinction_method none
_refine_ls_goodness_of_fit_ref 1.006
_refine_ls_hydrogen_treatment mixed
_refine_ls_matrix_type full
_refine_ls_number_parameters 164
_refine_ls_number_reflns 2936
_refine_ls_number_restraints 0
_refine_ls_restrained_S_all 1.006
_refine_ls_R_factor_all 0.0883
_refine_ls_R_factor_gt 0.0507
_refine_ls_shift/su_max 0.002
_refine_ls_shift/su_mean 0.000
_refine_ls_structure_factor_coef Fsqd
_refine_ls_weighting_details 'calc w=1/[\s^2^(Fo^2^)+(0.0794P)^2^+0.0000P] where P=(Fo^2^+2Fc^2^)/3'
_refine_ls_weighting_scheme calc
_refine_ls_wR_factor_gt 0.1281
_refine_ls_wR_factor_ref 0.1432
_reflns_number_gt 1784
_reflns_number_total 2936
_reflns_threshold_expression >2sigma(I)
_cod_data_source_file J-Mater-Chem-C-2015-3-11681.cif
_cod_data_source_block boxd
_cod_original_cell_volume 651.2(10)
_cod_original_sg_symbol_H-M P-1
_cod_database_code 7234510

loop_
_symmetry_equiv_pos_as_xyz
'x, y, z'
'-x, -y, -z'

loop_
_atom_site_label
_atom_site_type_symbol
_atom_site_fract_x
_atom_site_fract_y
_atom_site_fract_z
_atom_site_U_iso_or_equiv
_atom_site_adp_type
_atom_site_occupancy
_atom_site_symmetry_multiplicity
_atom_site_calc_flag
_atom_site_refinement_flags
_atom_site_disorder_assembly
_atom_site_disorder_group
C1 C 1.42557(18) 0.4385(2) 0.49978(16) 0.0372(4) Uani 1 1 d . . .
C2 C 1.17214(19) 0.3120(2) 0.44887(16) 0.0367(4) Uani 1 1 d . . .
C3 C 1.00221(19) 0.2756(2) 0.38536(16) 0.0361(4) Uani 1 1 d . . .
C4 C 0.8793(2) 0.1504(2) 0.40545(18) 0.0430(4) Uani 1 1 d . . .
H4 H 0.9064 0.0888 0.4604 0.052 Uiso 1 1 calc R . .
C5 C 0.7189(2) 0.1178(2) 0.34458(18) 0.0456(4) Uani 1 1 d . . .
H5 H 0.6381 0.0337 0.3580 0.055 Uiso 1 1 calc R . .
C6 C 0.67684(19) 0.2099(2) 0.26299(18) 0.0424(4) Uani 1 1 d . . .
C7 C 0.7966(2) 0.3354(2) 0.24346(18) 0.0451(4) Uani 1 1 d . . .
H7 H 0.7689 0.3980 0.1894 0.054 Uiso 1 1 calc R . .
C8 C 0.95798(19) 0.3672(2) 0.30472(17) 0.0408(4) Uani 1 1 d . . .
H8 H 1.0384 0.4518 0.2915 0.049 Uiso 1 1 calc R . .
C9 C 0.4690(2) 0.2562(3) 0.11646(19) 0.0522(5) Uani 1 1 d . . .
H9A H 0.5400 0.2363 0.0442 0.063 Uiso 1 1 calc R . .
H9B H 0.4818 0.3832 0.1647 0.063 Uiso 1 1 calc R . .
C10 C 0.2893(2) 0.1796(3) 0.06050(19) 0.0504(5) Uani 1 1 d . . .
H10A H 0.2211 0.1951 0.1343 0.060 Uiso 1 1 calc R . .
H10B H 0.2793 0.0530 0.0117 0.060 Uiso 1 1 calc R . .
C11 C 0.2233(2) 0.2656(2) -0.03275(19) 0.0512(5) Uani 1 1 d . . .
H11A H 0.2356 0.3926 0.0154 0.061 Uiso 1 1 calc R . .
H11B H 0.2897 0.2476 -0.1078 0.061 Uiso 1 1 calc R . .
C12 C 0.0417(2) 0.1910(2) -0.08603(18) 0.0447(4) Uani 1 1 d . . .
H12A H 0.0304 0.0643 -0.1349 0.054 Uiso 1 1 calc R . .
H12B H -0.0236 0.2067 -0.0105 0.054 Uiso 1 1 calc R . .
C13 C -0.0302(2) 0.2747(3) -0.1772(2) 0.0532(5) Uani 1 1 d . . .
H13A H 0.0328 0.2556 -0.2543 0.064 Uiso 1 1 calc R . .
H13B H -0.0157 0.4020 -0.1293 0.064 Uiso 1 1 calc R . .
C14 C -0.2136(2) 0.2039(3) -0.2270(2) 0.0694(6) Uani 1 1 d . . .
H14A H -0.2287 0.0792 -0.2789 0.104 Uiso 1 1 calc R . .
H14B H -0.2512 0.2657 -0.2821 0.104 Uiso 1 1 calc R . .
H14C H -0.2773 0.2220 -0.1515 0.104 Uiso 1 1 calc R . .
N1 N 1.40635(17) 0.32697(19) 0.56023(16) 0.0462(4) Uani 1 1 d . . .
N2 N 1.23859(16) 0.24227(19) 0.52613(15) 0.0462(4) Uani 1 1 d . . .
O1 O 1.28471(12) 0.43888(14) 0.42632(11) 0.0381(3) Uani 1 1 d . . .
O2 O 0.51523(14) 0.16827(17) 0.20649(13) 0.0536(4) Uani 1 1 d . . .

loop_
_atom_site_aniso_label
_atom_site_aniso_U_11
_atom_site_aniso_U_22
_atom_site_aniso_U_33
_atom_site_aniso_U_23
_atom_site_aniso_U_13
_atom_site_aniso_U_12
C1 0.0299(8) 0.0429(9) 0.0391(10) 0.0149(8) -0.0004(6) 0.0084(6)
C2 0.0349(9) 0.0349(8) 0.0409(10) 0.0146(7) 0.0059(7) 0.0049(7)
C3 0.0350(8) 0.0356(8) 0.0370(9) 0.0122(7) 0.0026(7) 0.0068(7)
C4 0.0420(10) 0.0439(10) 0.0478(11) 0.0231(8) 0.0040(8) 0.0058(8)
C5 0.0377(9) 0.0465(10) 0.0524(11) 0.0207(9) 0.0054(8) -0.0011(7)
C6 0.0333(9) 0.0483(10) 0.0429(10) 0.0139(8) 0.0005(7) 0.0055(7)
C7 0.0424(10) 0.0504(10) 0.0480(11) 0.0256(8) 0.0006(8) 0.0073(8)
C8 0.0340(9) 0.0441(9) 0.0444(10) 0.0187(8) 0.0009(7) 0.0016(7)
C9 0.0426(10) 0.0624(12) 0.0537(12) 0.0267(10) -0.0007(8) 0.0036(9)
C10 0.0413(10) 0.0576(11) 0.0505(12) 0.0197(9) -0.0007(8) 0.0042(8)
C11 0.0428(10) 0.0537(11) 0.0522(12) 0.0159(9) -0.0006(8) 0.0026(8)
C12 0.0428(10) 0.0490(10) 0.0434(10) 0.0206(8) 0.0014(7) 0.0027(8)
C13 0.0526(11) 0.0602(11) 0.0487(12) 0.0236(9) -0.0006(8) 0.0077(9)
C14 0.0533(12) 0.0859(15) 0.0711(15) 0.0361(13) -0.0091(10) 0.0050(11)
N1 0.0348(8) 0.0534(9) 0.0574(10) 0.0314(8) -0.0025(6) 0.0038(6)
N2 0.0383(8) 0.0504(8) 0.0570(10) 0.0309(8) -0.0024(7) 0.0034(6)
O1 0.0318(6) 0.0426(6) 0.0433(7) 0.0217(5) -0.0012(5) 0.0033(5)
O2 0.0342(7) 0.0689(9) 0.0600(9) 0.0315(7) -0.0059(6) -0.0006(6)

loop_
_atom_type_symbol
_atom_type_description
_atom_type_scat_dispersion_real
_atom_type_scat_dispersion_imag
_atom_type_scat_source
C C 0.0033 0.0016 'International Tables Vol C Tables 4.2.6.8 and 6.1.1.4'
H H 0.0000 0.0000 'International Tables Vol C Tables 4.2.6.8 and 6.1.1.4'
N N 0.0061 0.0033 'International Tables Vol C Tables 4.2.6.8 and 6.1.1.4'
O O 0.0106 0.0060 'International Tables Vol C Tables 4.2.6.8 and 6.1.1.4'

loop_
_geom_angle_atom_site_label_1
_geom_angle_atom_site_label_2
_geom_angle_atom_site_label_3
_geom_angle
_geom_angle_site_symmetry_1
_geom_angle_site_symmetry_3
N1 C1 O1 113.69(14) . .
N1 C1 C1 129.11(18) . 2_866
O1 C1 C1 117.20(19) . 2_866
N2 C2 O1 112.24(14) . .
N2 C2 C3 129.97(15) . .
O1 C2 C3 117.80(15) . .
C8 C3 C4 118.61(15) . .
C8 C3 C2 120.16(14) . .
C4 C3 C2 121.23(16) . .
C5 C4 C3 120.42(17) . .
C5 C4 H4 119.8 . .
C3 C4 H4 119.8 . .
C4 C5 C6 120.25(15) . .
C4 C5 H5 119.9 . .
C6 C5 H5 119.9 . .
O2 C6 C7 123.97(17) . .
O2 C6 C5 116.12(15) . .
C7 C6 C5 119.92(16) . .
C6 C7 C8 119.53(17) . .
C6 C7 H7 120.2 . .
C8 C7 H7 120.2 . .
C7 C8 C3 121.26(15) . .
C7 C8 H8 119.4 . .
C3 C8 H8 119.4 . .
O2 C9 C10 107.42(15) . .
O2 C9 H9A 110.2 . .
C10 C9 H9A 110.2 . .
O2 C9 H9B 110.2 . .
C10 C9 H9B 110.2 . .
H9A C9 H9B 108.5 . .
C9 C10 C11 112.69(16) . .
C9 C10 H10A 109.1 . .
C11 C10 H10A 109.1 . .
C9 C10 H10B 109.1 . .
C11 C10 H10B 109.1 . .
H10A C10 H10B 107.8 . .
C12 C11 C10 112.41(15) . .
C12 C11 H11A 109.1 . .
C10 C11 H11A 109.1 . .
C12 C11 H11B 109.1 . .
C10 C11 H11B 109.1 . .
H11A C11 H11B 107.9 . .
C13 C12 C11 114.29(15) . .
C13 C12 H12A 108.7 . .
C11 C12 H12A 108.7 . .
C13 C12 H12B 108.7 . .
C11 C12 H12B 108.7 . .
H12A C12 H12B 107.6 . .
C12 C13 C14 114.23(16) . .
C12 C13 H13A 108.7 . .
C14 C13 H13A 108.7 . .
C12 C13 H13B 108.7 . .
C14 C13 H13B 108.7 . .
H13A C13 H13B 107.6 . .
C13 C14 H14A 109.5 . .
C13 C14 H14B 109.5 . .
H14A C14 H14B 109.5 . .
C13 C14 H14C 109.5 . .
H14A C14 H14C 109.5 . .
H14B C14 H14C 109.5 . .
C1 N1 N2 105.78(13) . .
C2 N2 N1 106.45(14) . .
C1 O1 C2 101.84(13) . .
C6 O2 C9 117.52(13) . .

loop_
_geom_bond_atom_site_label_1
_geom_bond_atom_site_label_2
_geom_bond_distance
_geom_bond_site_symmetry_2
C1 N1 1.279(2) .
C1 O1 1.354(2) .
C1 C1 1.451(3) 2_866
C2 N2 1.288(2) .
C2 O1 1.370(2) .
C2 C3 1.449(2) .
C3 C8 1.383(2) .
C3 C4 1.398(2) .
C4 C5 1.372(2) .
C4 H4 0.9300 .
C5 C6 1.389(3) .
C5 H5 0.9300 .
C6 O2 1.360(2) .
C6 C7 1.381(3) .
C7 C8 1.381(2) .
C7 H7 0.9300 .
C8 H8 0.9300 .
C9 O2 1.446(2) .
C9 C10 1.504(3) .
C9 H9A 0.9700 .
C9 H9B 0.9700 .
C10 C11 1.517(3) .
C10 H10A 0.9700 .
C10 H10B 0.9700 .
C11 C12 1.511(2) .
C11 H11A 0.9700 .
C11 H11B 0.9700 .
C12 C13 1.505(3) .
C12 H12A 0.9700 .
C12 H12B 0.9700 .
C13 C14 1.513(3) .
C13 H13A 0.9700 .
C13 H13B 0.9700 .
C14 H14A 0.9600 .
C14 H14B 0.9600 .
C14 H14C 0.9600 .
N1 N2 1.402(2) .

loop_
_geom_torsion_atom_site_label_1
_geom_torsion_atom_site_label_2
_geom_torsion_atom_site_label_3
_geom_torsion_atom_site_label_4
_geom_torsion
_geom_torsion_site_symmetry_1
_geom_torsion_site_symmetry_2
_geom_torsion_site_symmetry_3
_geom_torsion_site_symmetry_4
N2 C2 C3 C8 -179.68(17) . . . .
O1 C2 C3 C8 0.2(2) . . . .
N2 C2 C3 C4 1.3(3) . . . .
O1 C2 C3 C4 -178.81(14) . . . .
C8 C3 C4 C5 0.9(2) . . . .
C2 C3 C4 C5 179.92(15) . . . .
C3 C4 C5 C6 -0.4(3) . . . .
C4 C5 C6 O2 179.72(14) . . . .
C4 C5 C6 C7 -0.3(3) . . . .
O2 C6 C7 C8 -179.54(15) . . . .
C5 C6 C7 C8 0.5(3) . . . .
C6 C7 C8 C3 0.1(3) . . . .
C4 C3 C8 C7 -0.7(3) . . . .
C2 C3 C8 C7 -179.76(15) . . . .
O2 C9 C10 C11 178.12(15) . . . .
C9 C10 C11 C12 -178.67(16) . . . .
C10 C11 C12 C13 178.99(16) . . . .
C11 C12 C13 C14 -178.15(17) . . . .
O1 C1 N1 N2 0.10(19) . . . .
C1 C1 N1 N2 179.9(2) 2_866 . . .
O1 C2 N2 N1 0.65(18) . . . .
C3 C2 N2 N1 -179.49(16) . . . .
C1 N1 N2 C2 -0.45(19) . . . .
N1 C1 O1 C2 0.27(18) . . . .
C1 C1 O1 C2 -179.53(18) 2_866 . . .
N2 C2 O1 C1 -0.57(17) . . . .
C3 C2 O1 C1 179.55(14) . . . .
C7 C6 O2 C9 2.6(3) . . . .
C5 C6 O2 C9 -177.44(16) . . . .
C10 C9 O2 C6 176.24(14) . . . .
